data_7063774
loop_
_publ_author_name
'Ch\'avez-Vega, Tom\'as'
'Gald\'amez, Antonio'
'L\"uhr, Susan'
'Vilches-Herrera, Marcelo'

_publ_section_title
;
 Photocatalytic Heck--Matsuda reaction: selective arylation of N-vinyl-
 and N-allyl-lactams using Pd2(dba)3
;
_journal_issue 22
_journal_name_full 'New Journal of Chemistry'
_journal_page_first 9416
_journal_page_last 9420
_journal_paper_doi 10.1039/D4NJ05413J
_journal_volume 49
_journal_year 2025
_chemical_formula_moiety 'C18 H12 F3 N O2'
_chemical_formula_sum 'C18 H12 F3 N O2'
_chemical_formula_weight 331.29
_space_group_crystal_system triclinic
_space_group_IT_number 2
_space_group_name_Hall '-P 1'
_space_group_name_H-M_alt 'P -1'
_atom_sites_solution_hydrogens geom
_atom_sites_solution_primary direct
_audit_creation_date 2024-11-07
_audit_creation_method
;
Olex2 1.5
(compiled 2024.02.16 svn.r378c4104 for OlexSys, GUI svn.r6928)
;
_audit_update_record
;
2024-11-07 deposited with the CCDC.	2025-04-16 downloaded from the CCDC.
;
_cell_angle_alpha 106.032(15)
_cell_angle_beta 95.710(15)
_cell_angle_gamma 91.249(16)
_cell_formula_units_Z 2
_cell_length_a 5.053(2)
_cell_length_b 10.600(5)
_cell_length_c 14.685(6)
_cell_measurement_reflns_used 2619
_cell_measurement_temperature 293(2)
_cell_measurement_theta_max 19.860
_cell_measurement_theta_min 2.783
_cell_volume 751.2(6)
_computing_cell_refinement 'SAINT V8.40B (?, 2016)'
_computing_data_reduction 'SAINT V8.40B (?, 2016)'
_computing_molecular_graphics 'Olex2 1.5 (Dolomanov et al., 2009)'
_computing_publication_material 'Olex2 1.5 (Dolomanov et al., 2009)'
_computing_structure_refinement 'SHELXL 2018/3 (Sheldrick, 2015)'
_computing_structure_solution 'SHELXS  (Sheldrick, 2008)'
_diffrn_ambient_temperature 293(2)
_diffrn_measured_fraction_theta_full 1.000
_diffrn_measured_fraction_theta_max 1.000
_diffrn_measurement_device_type 'CCD area detector'
_diffrn_measurement_method 'phi and omega scans'
_diffrn_radiation_monochromator graphite
_diffrn_radiation_source 'fine-focus sealed tube'
_diffrn_radiation_type MoK\a
_diffrn_radiation_wavelength 0.71073
_diffrn_reflns_av_R_equivalents 0.0617
_diffrn_reflns_av_unetI/netI 0.0384
_diffrn_reflns_limit_h_max 6
_diffrn_reflns_limit_h_min -6
_diffrn_reflns_limit_k_max 12
_diffrn_reflns_limit_k_min -12
_diffrn_reflns_limit_l_max 17
_diffrn_reflns_limit_l_min -17
_diffrn_reflns_number 20169
_diffrn_reflns_theta_full 25.242
_diffrn_reflns_theta_max 25.494
_diffrn_reflns_theta_min 1.452
_diffrn_source_current 30.0
_diffrn_source_power 1.5
_diffrn_source_voltage 50.0
_exptl_absorpt_coefficient_mu 0.121
_exptl_absorpt_correction_T_max 0.4992
_exptl_absorpt_correction_T_min 0.4175
_exptl_absorpt_correction_type multi-scan
_exptl_absorpt_process_details
;
 SADABS 2016/2: Krause, L., Herbst-Irmer, R., Sheldrick G.M. & Stalke D.,
 J. Appl. Cryst. 48 (2015) 3-10
;
_exptl_crystal_colour colorless
_exptl_crystal_density_diffrn 1.465
_exptl_crystal_description papalelepided
_exptl_crystal_F_000 340
_exptl_crystal_size_max 0.097
_exptl_crystal_size_mid 0.042
_exptl_crystal_size_min 0.027
_refine_diff_density_max 0.824
_refine_diff_density_min -0.708
_refine_diff_density_rms 0.070
_refine_ls_extinction_method none
_refine_ls_goodness_of_fit_ref 1.071
_refine_ls_hydrogen_treatment constr
_refine_ls_matrix_type full
_refine_ls_number_parameters 217
_refine_ls_number_reflns 2798
_refine_ls_number_restraints 0
_refine_ls_restrained_S_all 1.071
_refine_ls_R_factor_all 0.1391
_refine_ls_R_factor_gt 0.0960
_refine_ls_shift/su_max 0.001
_refine_ls_shift/su_mean 0.000
_refine_ls_structure_factor_coef Fsqd
_refine_ls_weighting_details 'w=1/[\s^2^(Fo^2^)+(0.1457P)^2^+1.1816P] where P=(Fo^2^+2Fc^2^)/3'
_refine_ls_weighting_scheme calc
_refine_ls_wR_factor_gt 0.2706
_refine_ls_wR_factor_ref 0.3154
_reflns_Friedel_coverage 0.000
_reflns_number_gt 1728
_reflns_number_total 2798
_reflns_threshold_expression 'I > 2\s(I)'
_cod_data_source_file d4nj05413j2.cif
_cod_data_source_block scd24_161_0m
_cod_depositor_comments 'Adding full bibliography for 7063774.cif.'
_cod_original_cell_volume 751.2(5)
_cod_database_code 7063774
_shelx_shelxl_version_number 2018/3
_shelx_space_group_comment
;
The symmetry employed for this shelxl refinement is uniquely defined
by the following loop, which should always be used as a source of
symmetry information in preference to the above space-group names.
They are only intended as comments.
;
_shelx_estimated_absorpt_t_max 0.997
_shelx_estimated_absorpt_t_min 0.988
_olex2_refinement_description
;
1. Fixed Uiso
 At 1.2 times of:
  All C(H) groups, All C(H,H) groups
2.a Secondary CH2 refined with riding coordinates:
 C10(H10A,H10B)
2.b Aromatic/amide H refined with riding coordinates:
 C3(H3), C4(H4), C6(H6), C7(H7), C8(H8), C9(H9), C13(H13), C14(H14), C15(H15),
 C16(H16)
;
_olex2_submission_special_instructions 'No special instructions were received'

loop_
_space_group_symop_operation_xyz
'x, y, z'
'-x, -y, -z'

loop_
_atom_site_label
_atom_site_type_symbol
_atom_site_fract_x
_atom_site_fract_y
_atom_site_fract_z
_atom_site_U_iso_or_equiv
_atom_site_adp_type
_atom_site_occupancy
_atom_site_site_symmetry_order
_atom_site_calc_flag
_atom_site_refinement_flags_posn
_atom_site_refinement_flags_adp
_atom_site_refinement_flags_occupancy
_atom_site_disorder_assembly
_atom_site_disorder_group
F1 F -0.9524(15) 0.2477(7) -0.1434(5) 0.211(4) Uani 1 1 d . . . . .
F2 F -0.6224(15) 0.3104(16) -0.1661(7) 0.333(8) Uani 1 1 d . . . . .
F3 F -0.830(3) 0.4233(7) -0.0845(5) 0.299(8) Uani 1 1 d . . . . .
O1 O -0.2662(8) 0.0123(4) 0.4166(3) 0.0767(11) Uani 1 1 d . . . . .
O2 O 0.3864(7) 0.3041(4) 0.3967(3) 0.0689(10) Uani 1 1 d . . . . .
N1 N 0.0736(7) 0.1381(4) 0.3862(3) 0.0560(10) Uani 1 1 d . . . . .
C1 C -0.7522(15) 0.3127(7) -0.1014(5) 0.0867(19) Uani 1 1 d . . . . .
C2 C -0.6199(11) 0.2737(6) -0.0201(4) 0.0681(14) Uani 1 1 d . . . . .
C3 C -0.6794(13) 0.3276(6) 0.0709(5) 0.0848(18) Uani 1 1 d . . . . .
H3 H -0.809963 0.388890 0.082263 0.102 Uiso 1 1 calc R U . . .
C4 C -0.5460(11) 0.2915(6) 0.1467(4) 0.0739(15) Uani 1 1 d . . . . .
H4 H -0.586576 0.329660 0.208364 0.089 Uiso 1 1 calc R U . . .
C5 C -0.3543(9) 0.1997(5) 0.1312(3) 0.0574(12) Uani 1 1 d . . . . .
C6 C -0.3055(14) 0.1460(8) 0.0391(4) 0.099(2) Uani 1 1 d . . . . .
H6 H -0.175385 0.084685 0.026947 0.119 Uiso 1 1 calc R U . . .
C7 C -0.4410(15) 0.1788(8) -0.0371(4) 0.096(2) Uani 1 1 d . . . . .
H7 H -0.409731 0.136223 -0.099203 0.115 Uiso 1 1 calc R U . . .
C8 C -0.2099(9) 0.1682(5) 0.2138(3) 0.0561(12) Uani 1 1 d . . . . .
H8 H -0.255078 0.213158 0.273698 0.067 Uiso 1 1 calc R U . . .
C9 C -0.0242(10) 0.0831(5) 0.2114(3) 0.0618(13) Uani 1 1 d . . . . .
H9 H 0.019334 0.037713 0.151419 0.074 Uiso 1 1 calc R U . . .
C10 C 0.1247(10) 0.0514(5) 0.2946(3) 0.0629(13) Uani 1 1 d . . . . .
H10A H 0.076318 -0.038364 0.292727 0.076 Uiso 1 1 calc R U . . .
H10B H 0.313932 0.056769 0.288856 0.076 Uiso 1 1 calc R U . . .
C11 C -0.1190(9) 0.1100(5) 0.4400(4) 0.0566(12) Uani 1 1 d . . . . .
C12 C -0.1023(8) 0.2236(4) 0.5269(3) 0.0512(11) Uani 1 1 d . . . . .
C13 C -0.2488(10) 0.2482(5) 0.6041(4) 0.0626(13) Uani 1 1 d . . . . .
H13 H -0.381637 0.188550 0.608243 0.075 Uiso 1 1 calc R U . . .
C14 C -0.1897(11) 0.3653(6) 0.6752(4) 0.0696(14) Uani 1 1 d . . . . .
H14 H -0.284676 0.384814 0.728046 0.084 Uiso 1 1 calc R U . . .
C15 C 0.0076(11) 0.4531(6) 0.6687(4) 0.0691(14) Uani 1 1 d . . . . .
H15 H 0.045222 0.530065 0.717893 0.083 Uiso 1 1 calc R U . . .
C16 C 0.1519(10) 0.4296(5) 0.5905(4) 0.0611(12) Uani 1 1 d . . . . .
H16 H 0.282238 0.490038 0.585643 0.073 Uiso 1 1 calc R U . . .
C17 C 0.0931(8) 0.3126(4) 0.5202(3) 0.0507(11) Uani 1 1 d . . . . .
C18 C 0.2106(9) 0.2586(5) 0.4296(3) 0.0536(11) Uani 1 1 d . . . . .

loop_
_atom_site_aniso_label
_atom_site_aniso_U_11
_atom_site_aniso_U_22
_atom_site_aniso_U_33
_atom_site_aniso_U_23
_atom_site_aniso_U_13
_atom_site_aniso_U_12
F1 0.226(7) 0.222(7) 0.198(6) 0.143(5) -0.138(6) -0.100(6)
F2 0.158(6) 0.74(3) 0.278(10) 0.408(15) 0.086(6) 0.150(10)
F3 0.57(2) 0.132(5) 0.159(6) 0.045(4) -0.163(10) 0.084(8)
O1 0.072(2) 0.068(2) 0.088(3) 0.024(2) -0.0001(19) -0.0198(19)
O2 0.064(2) 0.077(2) 0.071(2) 0.0262(19) 0.0170(17) -0.0053(18)
N1 0.055(2) 0.060(2) 0.051(2) 0.0154(18) -0.0004(17) -0.0006(18)
C1 0.099(5) 0.087(4) 0.086(4) 0.053(4) -0.011(4) -0.016(4)
C2 0.067(3) 0.073(3) 0.071(3) 0.034(3) -0.002(3) -0.006(3)
C3 0.093(4) 0.084(4) 0.083(4) 0.034(3) 0.003(3) 0.025(3)
C4 0.081(4) 0.079(4) 0.062(3) 0.020(3) 0.006(3) 0.020(3)
C5 0.054(3) 0.066(3) 0.057(3) 0.024(2) 0.006(2) 0.001(2)
C6 0.109(5) 0.137(6) 0.053(3) 0.023(4) 0.014(3) 0.061(4)
C7 0.110(5) 0.128(6) 0.056(3) 0.032(4) 0.014(3) 0.032(4)
C8 0.061(3) 0.058(3) 0.049(3) 0.013(2) 0.007(2) 0.004(2)
C9 0.069(3) 0.064(3) 0.050(3) 0.011(2) 0.008(2) 0.011(2)
C10 0.065(3) 0.064(3) 0.056(3) 0.011(2) 0.002(2) 0.013(2)
C11 0.048(2) 0.064(3) 0.062(3) 0.028(2) -0.004(2) 0.000(2)
C12 0.045(2) 0.061(3) 0.052(3) 0.027(2) -0.0021(19) 0.004(2)
C13 0.056(3) 0.079(4) 0.061(3) 0.034(3) 0.007(2) 0.004(2)
C14 0.073(3) 0.084(4) 0.058(3) 0.028(3) 0.012(2) 0.018(3)
C15 0.074(3) 0.071(3) 0.058(3) 0.012(3) 0.002(3) 0.009(3)
C16 0.060(3) 0.063(3) 0.060(3) 0.019(2) 0.000(2) 0.001(2)
C17 0.047(2) 0.055(3) 0.053(3) 0.023(2) -0.0030(19) 0.004(2)
C18 0.049(2) 0.062(3) 0.053(3) 0.023(2) 0.001(2) 0.001(2)

loop_
_atom_type_symbol
_atom_type_description
_atom_type_scat_dispersion_real
_atom_type_scat_dispersion_imag
_atom_type_scat_source
C C 0.0033 0.0016 'International Tables Vol C Tables 4.2.6.8 and 6.1.1.4'
H H 0.0000 0.0000 'International Tables Vol C Tables 4.2.6.8 and 6.1.1.4'
F F 0.0171 0.0103 'International Tables Vol C Tables 4.2.6.8 and 6.1.1.4'
N N 0.0061 0.0033 'International Tables Vol C Tables 4.2.6.8 and 6.1.1.4'
O O 0.0106 0.0060 'International Tables Vol C Tables 4.2.6.8 and 6.1.1.4'

loop_
_geom_angle_atom_site_label_1
_geom_angle_atom_site_label_2
_geom_angle_atom_site_label_3
_geom_angle
_geom_angle_site_symmetry_1
_geom_angle_site_symmetry_3
_geom_angle_publ_flag
C11 N1 C10 123.6(4) . . ?
C11 N1 C18 112.4(4) . . ?
C18 N1 C10 124.0(4) . . ?
F1 C1 C2 116.8(5) . . ?
F2 C1 F1 101.4(9) . . ?
F2 C1 F3 101.2(9) . . ?
F2 C1 C2 116.7(7) . . ?
F3 C1 F1 101.6(9) . . ?
F3 C1 C2 116.7(7) . . ?
C3 C2 C1 121.7(6) . . ?
C7 C2 C1 118.7(6) . . ?
C7 C2 C3 119.6(5) . . ?
C2 C3 H3 119.8 . . ?
C2 C3 C4 120.4(6) . . ?
C4 C3 H3 119.8 . . ?
C3 C4 H4 119.7 . . ?
C5 C4 C3 120.7(5) . . ?
C5 C4 H4 119.7 . . ?
C4 C5 C8 118.9(5) . . ?
C6 C5 C4 117.0(5) . . ?
C6 C5 C8 124.0(5) . . ?
C5 C6 H6 118.5 . . ?
C5 C6 C7 122.9(6) . . ?
C7 C6 H6 118.5 . . ?
C2 C7 C6 119.2(6) . . ?
C2 C7 H7 120.4 . . ?
C6 C7 H7 120.4 . . ?
C5 C8 H8 116.7 . . ?
C9 C8 C5 126.5(5) . . ?
C9 C8 H8 116.7 . . ?
C8 C9 H9 116.5 . . ?
C8 C9 C10 126.9(5) . . ?
C10 C9 H9 116.5 . . ?
N1 C10 C9 113.6(4) . . ?
N1 C10 H10A 108.8 . . ?
N1 C10 H10B 108.8 . . ?
C9 C10 H10A 108.8 . . ?
C9 C10 H10B 108.8 . . ?
H10A C10 H10B 107.7 . . ?
O1 C11 N1 124.6(5) . . ?
O1 C11 C12 129.8(5) . . ?
N1 C11 C12 105.5(4) . . ?
C13 C12 C11 130.4(4) . . ?
C17 C12 C11 108.2(4) . . ?
C17 C12 C13 121.4(5) . . ?
C12 C13 H13 121.3 . . ?
C12 C13 C14 117.4(5) . . ?
C14 C13 H13 121.3 . . ?
C13 C14 H14 119.5 . . ?
C15 C14 C13 121.0(5) . . ?
C15 C14 H14 119.5 . . ?
C14 C15 H15 119.1 . . ?
C14 C15 C16 121.7(5) . . ?
C16 C15 H15 119.1 . . ?
C15 C16 H16 121.5 . . ?
C17 C16 C15 117.0(5) . . ?
C17 C16 H16 121.5 . . ?
C12 C17 C16 121.4(4) . . ?
C12 C17 C18 108.4(4) . . ?
C16 C17 C18 130.2(4) . . ?
O2 C18 N1 124.6(4) . . ?
O2 C18 C17 129.9(4) . . ?
N1 C18 C17 105.5(4) . . ?

loop_
_geom_bond_atom_site_label_1
_geom_bond_atom_site_label_2
_geom_bond_distance
_geom_bond_site_symmetry_2
_geom_bond_publ_flag
F1 C1 1.221(7) . ?
F2 C1 1.203(9) . ?
F3 C1 1.212(9) . ?
O1 C11 1.210(6) . ?
O2 C18 1.205(5) . ?
N1 C10 1.455(6) . ?
N1 C11 1.390(6) . ?
N1 C18 1.393(6) . ?
C1 C2 1.473(8) . ?
C2 C3 1.367(8) . ?
C2 C7 1.356(9) . ?
C3 H3 0.9300 . ?
C3 C4 1.392(8) . ?
C4 H4 0.9300 . ?
C4 C5 1.378(7) . ?
C5 C6 1.365(8) . ?
C5 C8 1.475(7) . ?
C6 H6 0.9300 . ?
C6 C7 1.383(9) . ?
C7 H7 0.9300 . ?
C8 H8 0.9300 . ?
C8 C9 1.312(7) . ?
C9 H9 0.9300 . ?
C9 C10 1.491(7) . ?
C10 H10A 0.9700 . ?
C10 H10B 0.9700 . ?
C11 C12 1.486(7) . ?
C12 C13 1.383(7) . ?
C12 C17 1.380(6) . ?
C13 H13 0.9300 . ?
C13 C14 1.388(8) . ?
C14 H14 0.9300 . ?
C14 C15 1.377(8) . ?
C15 H15 0.9300 . ?
C15 C16 1.389(7) . ?
C16 H16 0.9300 . ?
C16 C17 1.382(7) . ?
C17 C18 1.483(7) . ?

loop_
_geom_torsion_atom_site_label_1
_geom_torsion_atom_site_label_2
_geom_torsion_atom_site_label_3
_geom_torsion_atom_site_label_4
_geom_torsion
_geom_torsion_site_symmetry_1
_geom_torsion_site_symmetry_2
_geom_torsion_site_symmetry_3
_geom_torsion_site_symmetry_4
_geom_torsion_publ_flag
F1 C1 C2 C3 -92.0(10) . . . . ?
F1 C1 C2 C7 85.8(10) . . . . ?
F2 C1 C2 C3 147.9(11) . . . . ?
F2 C1 C2 C7 -34.2(13) . . . . ?
F3 C1 C2 C3 28.3(12) . . . . ?
F3 C1 C2 C7 -153.9(10) . . . . ?
O1 C11 C12 C13 0.2(8) . . . . ?
O1 C11 C12 C17 -178.4(5) . . . . ?
N1 C11 C12 C13 179.3(4) . . . . ?
N1 C11 C12 C17 0.6(5) . . . . ?
C1 C2 C3 C4 -178.2(6) . . . . ?
C1 C2 C7 C6 176.7(7) . . . . ?
C2 C3 C4 C5 -0.8(9) . . . . ?
C3 C2 C7 C6 -5.4(10) . . . . ?
C3 C4 C5 C6 -0.7(9) . . . . ?
C3 C4 C5 C8 177.5(5) . . . . ?
C4 C5 C6 C7 -0.8(11) . . . . ?
C4 C5 C8 C9 179.5(5) . . . . ?
C5 C6 C7 C2 3.9(12) . . . . ?
C5 C8 C9 C10 179.4(5) . . . . ?
C6 C5 C8 C9 -2.4(9) . . . . ?
C7 C2 C3 C4 3.9(10) . . . . ?
C8 C5 C6 C7 -179.0(6) . . . . ?
C8 C9 C10 N1 -8.0(8) . . . . ?
C10 N1 C11 O1 -0.9(7) . . . . ?
C10 N1 C11 C12 179.9(4) . . . . ?
C10 N1 C18 O2 -0.3(7) . . . . ?
C10 N1 C18 C17 179.7(4) . . . . ?
C11 N1 C10 C9 93.8(6) . . . . ?
C11 N1 C18 O2 180.0(4) . . . . ?
C11 N1 C18 C17 -0.1(5) . . . . ?
C11 C12 C13 C14 -179.2(4) . . . . ?
C11 C12 C17 C16 179.2(4) . . . . ?
C11 C12 C17 C18 -0.7(5) . . . . ?
C12 C13 C14 C15 -0.1(7) . . . . ?
C12 C17 C18 O2 -179.6(5) . . . . ?
C12 C17 C18 N1 0.5(5) . . . . ?
C13 C12 C17 C16 0.4(7) . . . . ?
C13 C12 C17 C18 -179.5(4) . . . . ?
C13 C14 C15 C16 1.2(8) . . . . ?
C14 C15 C16 C17 -1.4(8) . . . . ?
C15 C16 C17 C12 0.7(7) . . . . ?
C15 C16 C17 C18 -179.5(5) . . . . ?
C16 C17 C18 O2 0.6(8) . . . . ?
C16 C17 C18 N1 -179.4(4) . . . . ?
C17 C12 C13 C14 -0.7(7) . . . . ?
C18 N1 C10 C9 -85.9(6) . . . . ?
C18 N1 C11 O1 178.8(4) . . . . ?
C18 N1 C11 C12 -0.3(5) . . . . ?
